data_7150435
loop_
_publ_author_name
'Hassanzadeh, Addolreza'
'Helliwell, Madeleine'
'Barber, Jill'

_publ_section_title
;
 Determination of the stereochemistry of anhydroerythromycin A, the
 principal degradation product of the antibiotic erythromycin A.
;
_journal_issue 6
_journal_name_full 'Organic &amp; biomolecular chemistry'
_journal_page_first 1014
_journal_page_last 1019
_journal_paper_doi 10.1039/b518182h
_journal_volume 4
_journal_year 2006
_chemical_absolute_configuration syn
_chemical_formula_sum 'C39 H68 N O13.5'
_chemical_formula_weight 766.94
_chemical_name_systematic
;
?
;
_space_group_IT_number 5
_symmetry_cell_setting monoclinic
_symmetry_space_group_name_Hall 'C 2y'
_symmetry_space_group_name_H-M 'C 1 2 1'
_atom_sites_solution_hydrogens geom
_atom_sites_solution_primary direct
_atom_sites_solution_secondary difmap
_audit_creation_method SHELXL-97
_cell_angle_alpha 90.00
_cell_angle_beta 104.728(2)
_cell_angle_gamma 90.00
_cell_formula_units_Z 4
_cell_length_a 28.764(3)
_cell_length_b 12.3834(13)
_cell_length_c 11.8736(13)
_cell_measurement_reflns_used 8289
_cell_measurement_temperature 100(2)
_cell_measurement_theta_max 26.44
_cell_measurement_theta_min 2.39
_cell_volume 4090.4(8)
_computing_cell_refinement 'Bruker SMART'
_computing_data_collection 'Bruker SMART'
_computing_data_reduction 'Bruker SAINT'
_computing_molecular_graphics 'Bruker SHELXTL'
_computing_publication_material 'Bruker SHELXTL'
_computing_structure_refinement 'SHELXL-97 (Sheldrick, 1997)'
_computing_structure_solution 'SIR-97 (Altomare, 1997)'
_diffrn_ambient_temperature 100(2)
_diffrn_measured_fraction_theta_full 0.998
_diffrn_measured_fraction_theta_max 0.998
_diffrn_measurement_device_type 'CCD area detector'
_diffrn_measurement_method 'phi and omega scans'
_diffrn_radiation_monochromator graphite
_diffrn_radiation_source 'fine-focus sealed tube'
_diffrn_radiation_type MoK\a
_diffrn_radiation_wavelength 0.71073
_diffrn_reflns_av_R_equivalents 0.0464
_diffrn_reflns_av_sigmaI/netI 0.0356
_diffrn_reflns_limit_h_max 36
_diffrn_reflns_limit_h_min -36
_diffrn_reflns_limit_k_max 15
_diffrn_reflns_limit_k_min -15
_diffrn_reflns_limit_l_max 14
_diffrn_reflns_limit_l_min -14
_diffrn_reflns_number 16413
_diffrn_reflns_theta_full 26.46
_diffrn_reflns_theta_max 26.46
_diffrn_reflns_theta_min 1.77
_exptl_absorpt_coefficient_mu 0.093
_exptl_absorpt_correction_type none
_exptl_crystal_colour colourless
_exptl_crystal_density_diffrn 1.245
_exptl_crystal_density_method 'not measured'
_exptl_crystal_description irregular
_exptl_crystal_F_000 1668
_exptl_crystal_size_max 0.40
_exptl_crystal_size_mid 0.40
_exptl_crystal_size_min 0.20
_refine_diff_density_max 0.253
_refine_diff_density_min -0.162
_refine_diff_density_rms 0.037
_refine_ls_abs_structure_details 'Flack H D (1983), Acta Cryst. A39, 876-881'
_refine_ls_abs_structure_Flack -0.2(6)
_refine_ls_extinction_method none
_refine_ls_goodness_of_fit_ref 1.137
_refine_ls_hydrogen_treatment constr
_refine_ls_matrix_type full
_refine_ls_number_parameters 503
_refine_ls_number_reflns 4428
_refine_ls_number_restraints 1
_refine_ls_restrained_S_all 1.136
_refine_ls_R_factor_all 0.0343
_refine_ls_R_factor_gt 0.0314
_refine_ls_shift/su_max 0.001
_refine_ls_shift/su_mean 0.000
_refine_ls_structure_factor_coef Fsqd
_refine_ls_weighting_details 'calc w=1/[\s^2^(Fo^2^)+(0.0386P)^2^+0.0000P] where P=(Fo^2^+2Fc^2^)/3'
_refine_ls_weighting_scheme calc
_refine_ls_wR_factor_gt 0.0722
_refine_ls_wR_factor_ref 0.0731
_reflns_number_gt 4096
_reflns_number_total 4428
_reflns_threshold_expression >2sigma(I)
_cod_data_source_file b518182h.txt
_cod_data_source_block jb2bm
_cod_depositor_comments
;
The following automatic conversions were performed:
'_symmetry_cell_setting' value 'Monoclinic' changed to 'monoclinic'
according to '/home/saulius/struct/CIF-dictionaries/cif_core.dic'
dictionary named 'cif_core.dic' version 2.4.1 from 2010-06-29.

Automatic conversion script
Id: cif_fix_enum 1527 2010-12-29 10:47:43Z saulius 
;
_cod_original_sg_symbol_H-M C2
_cod_original_formula_sum 'C39 H68 N O13.50'
_cod_database_code 7150435

loop_
_symmetry_equiv_pos_as_xyz
'x, y, z'
'-x, y, -z'
'x+1/2, y+1/2, z'
'-x+1/2, y+1/2, -z'

loop_
_atom_site_label
_atom_site_type_symbol
_atom_site_fract_x
_atom_site_fract_y
_atom_site_fract_z
_atom_site_U_iso_or_equiv
_atom_site_adp_type
_atom_site_occupancy
_atom_site_symmetry_multiplicity
_atom_site_calc_flag
_atom_site_refinement_flags
_atom_site_disorder_assembly
_atom_site_disorder_group
O1 O 0.71989(4) 0.39247(11) 0.23221(11) 0.0163(3) Uani 1 1 d . . .
O2 O 0.64836(4) 0.44158(11) 0.10520(11) 0.0165(3) Uani 1 1 d . . .
O3 O 0.59611(5) 0.17613(12) 0.06413(13) 0.0239(3) Uani 1 1 d . . .
H3 H 0.5678 0.1790 0.0280 0.036 Uiso 1 1 calc R . .
O4 O 0.63532(5) 0.30840(11) 0.29767(11) 0.0158(3) Uani 1 1 d . . .
O5 O 0.65743(5) 0.45526(12) 0.41188(12) 0.0217(3) Uani 1 1 d . . .
O6 O 0.78347(5) 0.32814(11) 0.58360(11) 0.0166(3) Uani 1 1 d . . .
O7 O 0.81873(5) 0.50006(11) 0.60529(12) 0.0182(3) Uani 1 1 d . . .
O8 O 0.93825(5) 0.45256(12) 0.80439(12) 0.0196(3) Uani 1 1 d . . .
H8 H 0.9461 0.3985 0.7737 0.029 Uiso 1 1 calc R . .
O9 O 0.87430(5) 0.27922(11) 0.76551(12) 0.0187(3) Uani 1 1 d . . .
O10 O 0.83920(4) 0.29898(11) 0.28297(11) 0.0162(3) Uani 1 1 d . . .
O11 O 0.88020(5) 0.45077(11) 0.25996(12) 0.0185(3) Uani 1 1 d . . .
O12 O 0.92575(5) 0.18012(11) 0.34533(12) 0.0185(3) Uani 1 1 d . . .
O13 O 0.88950(7) 0.07944(14) 0.18956(15) 0.0403(4) Uani 1 1 d . . .
N1 N 1.00898(6) 0.27769(15) 0.26737(14) 0.0178(4) Uani 1 1 d . . .
C1 C 0.76890(7) 0.42438(16) 0.23600(16) 0.0162(4) Uani 1 1 d . . .
C2 C 0.77214(7) 0.40835(17) 0.11019(16) 0.0178(4) Uani 1 1 d . . .
H2A H 0.7950 0.4579 0.0906 0.021 Uiso 1 1 calc R . .
H2B H 0.7812 0.3349 0.0969 0.021 Uiso 1 1 calc R . .
C3 C 0.72073(7) 0.43336(17) 0.04108(16) 0.0173(4) Uani 1 1 d . . .
H3A H 0.7165 0.5113 0.0486 0.021 Uiso 1 1 calc R . .
C4 C 0.69090(7) 0.37928(16) 0.11559(16) 0.0158(4) Uani 1 1 d . . .
C5 C 0.67374(7) 0.26046(16) 0.09726(17) 0.0173(4) Uani 1 1 d . . .
H5 H 0.6771 0.2303 0.1753 0.021 Uiso 1 1 calc R . .
C6 C 0.61991(7) 0.27130(17) 0.04332(17) 0.0181(4) Uani 1 1 d . . .
H6 H 0.6144 0.2814 -0.0409 0.022 Uiso 1 1 calc R . .
C7 C 0.60647(7) 0.37590(17) 0.09703(16) 0.0171(4) Uani 1 1 d . . .
C8 C 0.77499(7) 0.54284(16) 0.27241(18) 0.0190(4) Uani 1 1 d . . .
H8A H 0.7539 0.5866 0.2146 0.029 Uiso 1 1 calc R . .
H8B H 0.8077 0.5645 0.2796 0.029 Uiso 1 1 calc R . .
H8C H 0.7673 0.5519 0.3459 0.029 Uiso 1 1 calc R . .
C9 C 0.70752(7) 0.40975(19) -0.08935(17) 0.0237(5) Uani 1 1 d . . .
H9A H 0.7205 0.4651 -0.1290 0.036 Uiso 1 1 calc R . .
H9B H 0.6732 0.4083 -0.1181 0.036 Uiso 1 1 calc R . .
H9C H 0.7205 0.3410 -0.1029 0.036 Uiso 1 1 calc R . .
C10 C 0.69867(8) 0.18104(18) 0.03346(18) 0.0236(5) Uani 1 1 d . . .
H10A H 0.6858 0.1100 0.0369 0.035 Uiso 1 1 calc R . .
H10B H 0.7325 0.1805 0.0697 0.035 Uiso 1 1 calc R . .
H10C H 0.6934 0.2028 -0.0464 0.035 Uiso 1 1 calc R . .
C11 C 0.56496(7) 0.43503(19) 0.01434(17) 0.0222(5) Uani 1 1 d . . .
H11A H 0.5553 0.4953 0.0540 0.033 Uiso 1 1 calc R . .
H11B H 0.5383 0.3865 -0.0110 0.033 Uiso 1 1 calc R . .
H11C H 0.5751 0.4605 -0.0520 0.033 Uiso 1 1 calc R . .
C12 C 0.59663(7) 0.36838(18) 0.21887(16) 0.0176(4) Uani 1 1 d . . .
H12 H 0.5969 0.4420 0.2493 0.021 Uiso 1 1 calc R . .
C13 C 0.54959(7) 0.3144(2) 0.22721(18) 0.0259(5) Uani 1 1 d . . .
H13A H 0.5232 0.3426 0.1664 0.031 Uiso 1 1 calc R . .
H13B H 0.5516 0.2373 0.2150 0.031 Uiso 1 1 calc R . .
C14 C 0.53950(8) 0.3346(2) 0.3456(2) 0.0301(5) Uani 1 1 d . . .
H14A H 0.5647 0.3032 0.4057 0.045 Uiso 1 1 calc R . .
H14B H 0.5093 0.3023 0.3471 0.045 Uiso 1 1 calc R . .
H14C H 0.5381 0.4109 0.3586 0.045 Uiso 1 1 calc R . .
C15 C 0.66322(7) 0.36224(17) 0.38975(16) 0.0152(4) Uani 1 1 d . . .
C16 C 0.70068(6) 0.28947(16) 0.46658(16) 0.0144(4) Uani 1 1 d . . .
H16 H 0.6971 0.2159 0.4350 0.017 Uiso 1 1 calc R . .
C17 C 0.68996(7) 0.28988(17) 0.58710(16) 0.0184(4) Uani 1 1 d . . .
H17A H 0.6912 0.3626 0.6156 0.028 Uiso 1 1 calc R . .
H17B H 0.7135 0.2468 0.6401 0.028 Uiso 1 1 calc R . .
H17C H 0.6585 0.2605 0.5807 0.028 Uiso 1 1 calc R . .
C18 C 0.75189(7) 0.33280(16) 0.46817(15) 0.0146(4) Uani 1 1 d . . .
H18 H 0.7488 0.4085 0.4432 0.017 Uiso 1 1 calc R . .
C19 C 0.78874(7) 0.42650(16) 0.64567(16) 0.0172(4) Uani 1 1 d . . .
H19 H 0.7568 0.4594 0.6331 0.021 Uiso 1 1 calc R . .
C20 C 0.80693(7) 0.40172(18) 0.77445(17) 0.0193(4) Uani 1 1 d . . .
H20A H 0.7892 0.3404 0.7927 0.023 Uiso 1 1 calc R . .
H20B H 0.8000 0.4630 0.8183 0.023 Uiso 1 1 calc R . .
C21 C 0.86086(7) 0.37671(18) 0.81527(16) 0.0185(4) Uani 1 1 d . . .
C22 C 0.88733(7) 0.46545(17) 0.76795(17) 0.0172(4) Uani 1 1 d . . .
H22 H 0.8795 0.5342 0.7997 0.021 Uiso 1 1 calc R . .
C23 C 0.86915(7) 0.47176(16) 0.63532(17) 0.0164(4) Uani 1 1 d . . .
H23 H 0.8734 0.4016 0.6011 0.020 Uiso 1 1 calc R . .
C24 C 0.87637(8) 0.3722(2) 0.94811(17) 0.0250(5) Uani 1 1 d . . .
H24A H 0.8569 0.3205 0.9756 0.038 Uiso 1 1 calc R . .
H24B H 0.8724 0.4421 0.9793 0.038 Uiso 1 1 calc R . .
H24C H 0.9095 0.3512 0.9729 0.038 Uiso 1 1 calc R . .
C25 C 0.85307(9) 0.18140(19) 0.7910(2) 0.0299(5) Uani 1 1 d . . .
H25A H 0.8615 0.1699 0.8737 0.045 Uiso 1 1 calc R . .
H25B H 0.8646 0.1222 0.7535 0.045 Uiso 1 1 calc R . .
H25C H 0.8188 0.1862 0.7630 0.045 Uiso 1 1 calc R . .
C26 C 0.89375(8) 0.55859(17) 0.58204(18) 0.0223(5) Uani 1 1 d . . .
H26A H 0.8789 0.5633 0.5001 0.034 Uiso 1 1 calc R . .
H26B H 0.9271 0.5409 0.5940 0.034 Uiso 1 1 calc R . .
H26C H 0.8908 0.6267 0.6182 0.034 Uiso 1 1 calc R . .
C27 C 0.77642(7) 0.26967(16) 0.38622(17) 0.0154(4) Uani 1 1 d . . .
H27 H 0.7511 0.2375 0.3240 0.018 Uiso 1 1 calc R . .
C28 C 0.80839(7) 0.17842(17) 0.44933(18) 0.0204(4) Uani 1 1 d . . .
H28A H 0.8185 0.1342 0.3935 0.031 Uiso 1 1 calc R . .
H28B H 0.7907 0.1352 0.4911 0.031 Uiso 1 1 calc R . .
H28C H 0.8361 0.2085 0.5030 0.031 Uiso 1 1 calc R . .
C29 C 0.80351(7) 0.35228(16) 0.33067(16) 0.0149(4) Uani 1 1 d . . .
H29 H 0.8207 0.4005 0.3928 0.018 Uiso 1 1 calc R . .
C30 C 0.88392(7) 0.34820(16) 0.31455(17) 0.0161(4) Uani 1 1 d . . .
H30 H 0.8937 0.3574 0.3993 0.019 Uiso 1 1 calc R . .
C31 C 0.92059(7) 0.27790(16) 0.27614(17) 0.0157(4) Uani 1 1 d . . .
H31 H 0.9094 0.2607 0.1931 0.019 Uiso 1 1 calc R . .
C32 C 0.96976(7) 0.33511(16) 0.30188(16) 0.0160(4) Uani 1 1 d . . .
H32 H 0.9802 0.3444 0.3865 0.019 Uiso 1 1 calc R . .
C33 C 0.96262(7) 0.44831(17) 0.24952(17) 0.0177(4) Uani 1 1 d . . .
H33A H 0.9928 0.4876 0.2716 0.021 Uiso 1 1 calc R . .
H33B H 0.9532 0.4430 0.1653 0.021 Uiso 1 1 calc R . .
C34 C 0.92452(7) 0.50971(17) 0.29082(18) 0.0189(4) Uani 1 1 d . . .
H34 H 0.9348 0.5172 0.3757 0.023 Uiso 1 1 calc R . .
C35 C 0.90733(8) 0.08728(18) 0.2923(2) 0.0256(5) Uani 1 1 d . . .
C36 C 0.91336(9) -0.0024(2) 0.3798(2) 0.0363(6) Uani 1 1 d . . .
H36A H 0.9034 -0.0693 0.3403 0.054 Uiso 1 1 calc R . .
H36B H 0.8940 0.0122 0.4331 0.054 Uiso 1 1 calc R . .
H36C H 0.9465 -0.0073 0.4220 0.054 Uiso 1 1 calc R . .
C37 C 1.03439(8) 0.19818(19) 0.35147(19) 0.0264(5) Uani 1 1 d . . .
H37A H 1.0146 0.1352 0.3484 0.040 Uiso 1 1 calc R . .
H37B H 1.0414 0.2286 0.4283 0.040 Uiso 1 1 calc R . .
H37C H 1.0639 0.1784 0.3330 0.040 Uiso 1 1 calc R . .
C38 C 0.99579(8) 0.23087(19) 0.15023(17) 0.0238(5) Uani 1 1 d . . .
H38A H 1.0242 0.2059 0.1300 0.036 Uiso 1 1 calc R . .
H38B H 0.9802 0.2847 0.0953 0.036 Uiso 1 1 calc R . .
H38C H 0.9743 0.1713 0.1486 0.036 Uiso 1 1 calc R . .
C39 C 0.91429(8) 0.62047(18) 0.2365(2) 0.0269(5) Uani 1 1 d . . .
H39A H 0.9017 0.6133 0.1539 0.040 Uiso 1 1 calc R . .
H39B H 0.9435 0.6617 0.2523 0.040 Uiso 1 1 calc R . .
H39C H 0.8912 0.6568 0.2690 0.040 Uiso 1 1 calc R . .
O1S O 0.0000 0.58002(18) 0.0000 0.0238(5) Uani 1 2 d S . .
H1S H 0.0153(10) 0.539(2) 0.053(2) 0.046(9) Uiso 1 1 d . . .

loop_
_atom_site_aniso_label
_atom_site_aniso_U_11
_atom_site_aniso_U_22
_atom_site_aniso_U_33
_atom_site_aniso_U_23
_atom_site_aniso_U_13
_atom_site_aniso_U_12
O1 0.0103(6) 0.0230(8) 0.0152(7) -0.0011(6) 0.0028(5) -0.0022(6)
O2 0.0115(6) 0.0158(7) 0.0219(7) 0.0005(6) 0.0040(5) -0.0004(6)
O3 0.0206(8) 0.0219(8) 0.0257(8) 0.0033(7) -0.0007(6) -0.0070(6)
O4 0.0128(7) 0.0183(7) 0.0148(7) 0.0013(6) 0.0007(5) -0.0015(5)
O5 0.0215(8) 0.0192(8) 0.0223(8) -0.0015(6) 0.0018(6) 0.0032(6)
O6 0.0145(7) 0.0169(7) 0.0163(7) -0.0020(5) 0.0002(5) 0.0005(5)
O7 0.0132(7) 0.0185(7) 0.0215(7) -0.0009(6) 0.0018(6) 0.0001(6)
O8 0.0128(7) 0.0222(8) 0.0225(7) -0.0070(6) 0.0018(5) 0.0010(6)
O9 0.0177(7) 0.0170(7) 0.0223(7) -0.0003(6) 0.0067(5) -0.0005(6)
O10 0.0104(6) 0.0189(7) 0.0194(7) -0.0016(6) 0.0042(5) -0.0005(5)
O11 0.0128(7) 0.0181(7) 0.0242(7) 0.0038(6) 0.0041(5) -0.0003(6)
O12 0.0171(7) 0.0178(7) 0.0203(7) 0.0026(6) 0.0043(6) 0.0010(6)
O13 0.0560(12) 0.0334(10) 0.0331(10) -0.0145(8) 0.0141(8) -0.0171(9)
N1 0.0129(8) 0.0242(9) 0.0163(8) 0.0015(7) 0.0037(6) 0.0025(7)
C1 0.0108(9) 0.0189(10) 0.0191(10) -0.0006(8) 0.0042(7) -0.0018(8)
C2 0.0139(9) 0.0215(10) 0.0185(10) 0.0015(8) 0.0050(8) 0.0008(8)
C3 0.0152(9) 0.0186(10) 0.0183(10) 0.0013(8) 0.0047(7) 0.0003(8)
C4 0.0115(9) 0.0177(10) 0.0166(9) 0.0008(8) 0.0007(7) 0.0027(8)
C5 0.0161(10) 0.0176(10) 0.0169(10) 0.0012(8) 0.0022(7) 0.0004(8)
C6 0.0183(10) 0.0189(10) 0.0157(9) 0.0012(8) 0.0017(7) -0.0041(8)
C7 0.0122(9) 0.0220(11) 0.0161(9) 0.0017(8) 0.0014(7) -0.0028(8)
C8 0.0163(10) 0.0182(11) 0.0219(11) 0.0022(8) 0.0038(8) 0.0018(8)
C9 0.0186(10) 0.0318(12) 0.0207(10) 0.0030(9) 0.0052(8) -0.0002(9)
C10 0.0269(11) 0.0191(11) 0.0249(11) -0.0023(9) 0.0069(9) 0.0018(9)
C11 0.0146(10) 0.0300(12) 0.0207(10) 0.0060(9) 0.0023(8) 0.0016(9)
C12 0.0120(9) 0.0232(10) 0.0163(9) 0.0019(8) 0.0013(7) 0.0011(8)
C13 0.0144(10) 0.0420(14) 0.0192(10) 0.0050(10) 0.0004(8) -0.0033(9)
C14 0.0209(11) 0.0398(14) 0.0325(13) 0.0019(11) 0.0122(10) -0.0009(10)
C15 0.0126(9) 0.0188(10) 0.0156(9) -0.0002(8) 0.0060(7) -0.0028(8)
C16 0.0141(9) 0.0143(9) 0.0145(9) -0.0015(8) 0.0034(7) -0.0002(8)
C17 0.0154(10) 0.0224(11) 0.0173(10) 0.0020(9) 0.0041(8) -0.0037(8)
C18 0.0131(9) 0.0141(9) 0.0156(10) 0.0007(8) 0.0019(7) 0.0003(7)
C19 0.0120(9) 0.0203(11) 0.0186(10) -0.0037(8) 0.0026(7) 0.0010(8)
C20 0.0145(10) 0.0258(11) 0.0181(10) -0.0045(8) 0.0050(8) -0.0004(8)
C21 0.0154(10) 0.0248(11) 0.0148(9) -0.0035(8) 0.0033(7) 0.0007(8)
C22 0.0118(10) 0.0183(10) 0.0202(10) -0.0071(8) 0.0013(8) 0.0004(8)
C23 0.0131(10) 0.0164(10) 0.0192(10) -0.0042(8) 0.0031(8) 0.0009(8)
C24 0.0198(11) 0.0371(13) 0.0165(10) -0.0023(10) 0.0014(8) 0.0018(10)
C25 0.0311(13) 0.0240(12) 0.0369(13) 0.0027(10) 0.0129(10) -0.0032(10)
C26 0.0201(11) 0.0209(11) 0.0257(11) -0.0010(9) 0.0053(9) -0.0002(9)
C27 0.0125(9) 0.0155(10) 0.0173(9) -0.0018(8) 0.0024(7) -0.0015(8)
C28 0.0196(10) 0.0195(11) 0.0238(11) 0.0007(9) 0.0089(8) 0.0020(9)
C29 0.0133(9) 0.0158(10) 0.0152(9) -0.0051(8) 0.0031(7) -0.0013(8)
C30 0.0121(9) 0.0190(10) 0.0163(10) 0.0002(8) 0.0017(7) -0.0013(8)
C31 0.0154(9) 0.0178(10) 0.0137(9) 0.0029(8) 0.0033(7) 0.0007(8)
C32 0.0121(9) 0.0225(11) 0.0132(9) 0.0006(8) 0.0026(7) 0.0000(8)
C33 0.0147(9) 0.0209(10) 0.0175(10) 0.0005(8) 0.0040(7) -0.0031(8)
C34 0.0156(10) 0.0206(10) 0.0201(10) -0.0018(8) 0.0038(8) -0.0024(8)
C35 0.0241(12) 0.0214(11) 0.0353(13) -0.0029(10) 0.0150(10) -0.0016(9)
C36 0.0367(14) 0.0225(12) 0.0544(16) 0.0038(11) 0.0202(12) -0.0009(11)
C37 0.0211(11) 0.0324(13) 0.0270(11) 0.0084(10) 0.0086(9) 0.0072(10)
C38 0.0183(11) 0.0328(12) 0.0218(11) -0.0039(9) 0.0077(8) 0.0020(9)
C39 0.0214(11) 0.0211(11) 0.0404(14) 0.0015(10) 0.0122(10) -0.0008(9)
O1S 0.0222(12) 0.0222(12) 0.0238(12) 0.000 0.0000(9) 0.000

loop_
_atom_type_symbol
_atom_type_description
_atom_type_scat_dispersion_real
_atom_type_scat_dispersion_imag
_atom_type_scat_source
C C 0.0033 0.0016 'International Tables Vol C Tables 4.2.6.8 and 6.1.1.4'
H H 0.0000 0.0000 'International Tables Vol C Tables 4.2.6.8 and 6.1.1.4'
N N 0.0061 0.0033 'International Tables Vol C Tables 4.2.6.8 and 6.1.1.4'
O O 0.0106 0.0060 'International Tables Vol C Tables 4.2.6.8 and 6.1.1.4'

loop_
_geom_angle_atom_site_label_1
_geom_angle_atom_site_label_2
_geom_angle_atom_site_label_3
_geom_angle
_geom_angle_site_symmetry_1
_geom_angle_site_symmetry_3
_geom_angle_publ_flag
C4 O1 C1 112.49(13) . . ?
C4 O2 C7 112.72(15) . . ?
C6 O3 H3 109.5 . . ?
C15 O4 C12 117.69(15) . . ?
C19 O6 C18 114.86(14) . . ?
C19 O7 C23 114.76(14) . . ?
C22 O8 H8 109.5 . . ?
C25 O9 C21 116.86(15) . . ?
C30 O10 C29 113.23(14) . . ?
C30 O11 C34 112.36(14) . . ?
C35 O12 C31 118.35(15) . . ?
C37 N1 C38 110.26(18) . . ?
C37 N1 C32 114.83(15) . . ?
C38 N1 C32 114.99(15) . . ?
O1 C1 C8 108.09(15) . . ?
O1 C1 C2 103.50(14) . . ?
C8 C1 C2 111.67(17) . . ?
O1 C1 C29 107.45(15) . . ?
C8 C1 C29 109.65(15) . . ?
C2 C1 C29 115.96(16) . . ?
C3 C2 C1 101.91(15) . . ?
C3 C2 H2A 111.4 . . ?
C1 C2 H2A 111.4 . . ?
C3 C2 H2B 111.4 . . ?
C1 C2 H2B 111.4 . . ?
H2A C2 H2B 109.3 . . ?
C9 C3 C2 117.58(16) . . ?
C9 C3 C4 118.04(17) . . ?
C2 C3 C4 102.03(15) . . ?
C9 C3 H3A 106.1 . . ?
C2 C3 H3A 106.1 . . ?
C4 C3 H3A 106.1 . . ?
O2 C4 O1 107.33(14) . . ?
O2 C4 C3 107.91(15) . . ?
O1 C4 C3 103.55(14) . . ?
O2 C4 C5 105.43(15) . . ?
O1 C4 C5 109.29(15) . . ?
C3 C4 C5 122.58(17) . . ?
C6 C5 C10 113.80(17) . . ?
C6 C5 C4 103.22(15) . . ?
C10 C5 C4 120.54(17) . . ?
C6 C5 H5 106.1 . . ?
C10 C5 H5 106.1 . . ?
C4 C5 H5 106.1 . . ?
O3 C6 C5 109.76(16) . . ?
O3 C6 C7 116.46(16) . . ?
C5 C6 C7 103.65(15) . . ?
O3 C6 H6 108.9 . . ?
C5 C6 H6 108.9 . . ?
C7 C6 H6 108.9 . . ?
O2 C7 C11 106.10(16) . . ?
O2 C7 C6 102.13(15) . . ?
C11 C7 C6 112.07(16) . . ?
O2 C7 C12 108.72(15) . . ?
C11 C7 C12 109.36(16) . . ?
C6 C7 C12 117.58(17) . . ?
C1 C8 H8A 109.5 . . ?
C1 C8 H8B 109.5 . . ?
H8A C8 H8B 109.5 . . ?
C1 C8 H8C 109.5 . . ?
H8A C8 H8C 109.5 . . ?
H8B C8 H8C 109.5 . . ?
C3 C9 H9A 109.5 . . ?
C3 C9 H9B 109.5 . . ?
H9A C9 H9B 109.5 . . ?
C3 C9 H9C 109.5 . . ?
H9A C9 H9C 109.5 . . ?
H9B C9 H9C 109.5 . . ?
C5 C10 H10A 109.5 . . ?
C5 C10 H10B 109.5 . . ?
H10A C10 H10B 109.5 . . ?
C5 C10 H10C 109.5 . . ?
H10A C10 H10C 109.5 . . ?
H10B C10 H10C 109.5 . . ?
C7 C11 H11A 109.5 . . ?
C7 C11 H11B 109.5 . . ?
H11A C11 H11B 109.5 . . ?
C7 C11 H11C 109.5 . . ?
H11A C11 H11C 109.5 . . ?
H11B C11 H11C 109.5 . . ?
O4 C12 C13 106.13(16) . . ?
O4 C12 C7 109.81(15) . . ?
C13 C12 C7 117.44(16) . . ?
O4 C12 H12 107.7 . . ?
C13 C12 H12 107.7 . . ?
C7 C12 H12 107.7 . . ?
C14 C13 C12 111.44(18) . . ?
C14 C13 H13A 109.3 . . ?
C12 C13 H13A 109.3 . . ?
C14 C13 H13B 109.3 . . ?
C12 C13 H13B 109.3 . . ?
H13A C13 H13B 108.0 . . ?
C13 C14 H14A 109.5 . . ?
C13 C14 H14B 109.5 . . ?
H14A C14 H14B 109.5 . . ?
C13 C14 H14C 109.5 . . ?
H14A C14 H14C 109.5 . . ?
H14B C14 H14C 109.5 . . ?
O5 C15 O4 124.11(18) . . ?
O5 C15 C16 123.63(17) . . ?
O4 C15 C16 112.14(16) . . ?
C15 C16 C17 106.10(15) . . ?
C15 C16 C18 109.04(15) . . ?
C17 C16 C18 113.50(15) . . ?
C15 C16 H16 109.4 . . ?
C17 C16 H16 109.4 . . ?
C18 C16 H16 109.4 . . ?
C16 C17 H17A 109.5 . . ?
C16 C17 H17B 109.5 . . ?
H17A C17 H17B 109.5 . . ?
C16 C17 H17C 109.5 . . ?
H17A C17 H17C 109.5 . . ?
H17B C17 H17C 109.5 . . ?
O6 C18 C27 107.43(15) . . ?
O6 C18 C16 111.23(14) . . ?
C27 C18 C16 113.40(15) . . ?
O6 C18 H18 108.2 . . ?
C27 C18 H18 108.2 . . ?
C16 C18 H18 108.2 . . ?
O6 C19 O7 111.80(15) . . ?
O6 C19 C20 108.39(16) . . ?
O7 C19 C20 112.77(15) . . ?
O6 C19 H19 107.9 . . ?
O7 C19 H19 107.9 . . ?
C20 C19 H19 107.9 . . ?
C19 C20 C21 114.92(16) . . ?
C19 C20 H20A 108.5 . . ?
C21 C20 H20A 108.5 . . ?
C19 C20 H20B 108.5 . . ?
C21 C20 H20B 108.5 . . ?
H20A C20 H20B 107.5 . . ?
O9 C21 C22 104.01(15) . . ?
O9 C21 C24 110.79(17) . . ?
C22 C21 C24 111.41(17) . . ?
O9 C21 C20 113.27(16) . . ?
C22 C21 C20 107.32(17) . . ?
C24 C21 C20 109.88(16) . . ?
O8 C22 C21 112.22(16) . . ?
O8 C22 C23 111.94(15) . . ?
C21 C22 C23 110.15(15) . . ?
O8 C22 H22 107.4 . . ?
C21 C22 H22 107.4 . . ?
C23 C22 H22 107.4 . . ?
O7 C23 C26 105.74(16) . . ?
O7 C23 C22 108.97(15) . . ?
C26 C23 C22 113.17(16) . . ?
O7 C23 H23 109.6 . . ?
C26 C23 H23 109.6 . . ?
C22 C23 H23 109.6 . . ?
C21 C24 H24A 109.5 . . ?
C21 C24 H24B 109.5 . . ?
H24A C24 H24B 109.5 . . ?
C21 C24 H24C 109.5 . . ?
H24A C24 H24C 109.5 . . ?
H24B C24 H24C 109.5 . . ?
O9 C25 H25A 109.5 . . ?
O9 C25 H25B 109.5 . . ?
H25A C25 H25B 109.5 . . ?
O9 C25 H25C 109.5 . . ?
H25A C25 H25C 109.5 . . ?
H25B C25 H25C 109.5 . . ?
C23 C26 H26A 109.5 . . ?
C23 C26 H26B 109.5 . . ?
H26A C26 H26B 109.5 . . ?
C23 C26 H26C 109.5 . . ?
H26A C26 H26C 109.5 . . ?
H26B C26 H26C 109.5 . . ?
C28 C27 C29 113.36(16) . . ?
C28 C27 C18 112.22(16) . . ?
C29 C27 C18 107.20(15) . . ?
C28 C27 H27 108.0 . . ?
C29 C27 H27 108.0 . . ?
C18 C27 H27 108.0 . . ?
C27 C28 H28A 109.5 . . ?
C27 C28 H28B 109.5 . . ?
H28A C28 H28B 109.5 . . ?
C27 C28 H28C 109.5 . . ?
H28A C28 H28C 109.5 . . ?
H28B C28 H28C 109.5 . . ?
O10 C29 C27 110.60(15) . . ?
O10 C29 C1 111.14(14) . . ?
C27 C29 C1 112.77(15) . . ?
O10 C29 H29 107.3 . . ?
C27 C29 H29 107.3 . . ?
C1 C29 H29 107.3 . . ?
O10 C30 O11 108.26(15) . . ?
O10 C30 C31 109.45(16) . . ?
O11 C30 C31 110.64(15) . . ?
O10 C30 H30 109.5 . . ?
O11 C30 H30 109.5 . . ?
C31 C30 H30 109.5 . . ?
O12 C31 C30 106.65(14) . . ?
O12 C31 C32 108.35(15) . . ?
C30 C31 C32 110.37(16) . . ?
O12 C31 H31 110.5 . . ?
C30 C31 H31 110.5 . . ?
C32 C31 H31 110.5 . . ?
N1 C32 C33 111.24(15) . . ?
N1 C32 C31 116.79(17) . . ?
C33 C32 C31 108.65(15) . . ?
N1 C32 H32 106.5 . . ?
C33 C32 H32 106.5 . . ?
C31 C32 H32 106.5 . . ?
C34 C33 C32 111.27(16) . . ?
C34 C33 H33A 109.4 . . ?
C32 C33 H33A 109.4 . . ?
C34 C33 H33B 109.4 . . ?
C32 C33 H33B 109.4 . . ?
H33A C33 H33B 108.0 . . ?
O11 C34 C33 109.36(16) . . ?
O11 C34 C39 106.78(16) . . ?
C33 C34 C39 113.32(17) . . ?
O11 C34 H34 109.1 . . ?
C33 C34 H34 109.1 . . ?
C39 C34 H34 109.1 . . ?
O13 C35 O12 123.8(2) . . ?
O13 C35 C36 126.0(2) . . ?
O12 C35 C36 110.14(19) . . ?
C35 C36 H36A 109.5 . . ?
C35 C36 H36B 109.5 . . ?
H36A C36 H36B 109.5 . . ?
C35 C36 H36C 109.5 . . ?
H36A C36 H36C 109.5 . . ?
H36B C36 H36C 109.5 . . ?
N1 C37 H37A 109.5 . . ?
N1 C37 H37B 109.5 . . ?
H37A C37 H37B 109.5 . . ?
N1 C37 H37C 109.5 . . ?
H37A C37 H37C 109.5 . . ?
H37B C37 H37C 109.5 . . ?
N1 C38 H38A 109.5 . . ?
N1 C38 H38B 109.5 . . ?
H38A C38 H38B 109.5 . . ?
N1 C38 H38C 109.5 . . ?
H38A C38 H38C 109.5 . . ?
H38B C38 H38C 109.5 . . ?
C34 C39 H39A 109.5 . . ?
C34 C39 H39B 109.5 . . ?
H39A C39 H39B 109.5 . . ?
C34 C39 H39C 109.5 . . ?
H39A C39 H39C 109.5 . . ?
H39B C39 H39C 109.5 . . ?

loop_
_geom_bond_atom_site_label_1
_geom_bond_atom_site_label_2
_geom_bond_distance
_geom_bond_site_symmetry_2
_geom_bond_publ_flag
O1 C4 1.433(2) . ?
O1 C1 1.454(2) . ?
O2 C4 1.425(2) . ?
O2 C7 1.436(2) . ?
O3 C6 1.416(2) . ?
O3 H3 0.8200 . ?
O4 C15 1.356(2) . ?
O4 C12 1.461(2) . ?
O5 C15 1.203(2) . ?
O6 C19 1.412(2) . ?
O6 C18 1.440(2) . ?
O7 C19 1.419(2) . ?
O7 C23 1.446(2) . ?
O8 C22 1.427(2) . ?
O8 H8 0.8200 . ?
O9 C25 1.423(3) . ?
O9 C21 1.439(2) . ?
O10 C30 1.386(2) . ?
O10 C29 1.451(2) . ?
O11 C30 1.418(2) . ?
O11 C34 1.433(2) . ?
O12 C35 1.352(3) . ?
O12 C31 1.450(2) . ?
O13 C35 1.201(3) . ?
N1 C37 1.459(3) . ?
N1 C38 1.465(3) . ?
N1 C32 1.477(2) . ?
C1 C8 1.527(3) . ?
C1 C2 1.533(3) . ?
C1 C29 1.576(3) . ?
C2 C3 1.529(3) . ?
C2 H2A 0.9700 . ?
C2 H2B 0.9700 . ?
C3 C9 1.526(3) . ?
C3 C4 1.534(3) . ?
C3 H3A 0.9800 . ?
C4 C5 1.550(3) . ?
C5 C6 1.523(3) . ?
C5 C10 1.527(3) . ?
C5 H5 0.9800 . ?
C6 C7 1.536(3) . ?
C6 H6 0.9800 . ?
C7 C11 1.526(3) . ?
C7 C12 1.546(3) . ?
C8 H8A 0.9600 . ?
C8 H8B 0.9600 . ?
C8 H8C 0.9600 . ?
C9 H9A 0.9600 . ?
C9 H9B 0.9600 . ?
C9 H9C 0.9600 . ?
C10 H10A 0.9600 . ?
C10 H10B 0.9600 . ?
C10 H10C 0.9600 . ?
C11 H11A 0.9600 . ?
C11 H11B 0.9600 . ?
C11 H11C 0.9600 . ?
C12 C13 1.535(3) . ?
C12 H12 0.9800 . ?
C13 C14 1.527(3) . ?
C13 H13A 0.9700 . ?
C13 H13B 0.9700 . ?
C14 H14A 0.9600 . ?
C14 H14B 0.9600 . ?
C14 H14C 0.9600 . ?
C15 C16 1.518(3) . ?
C16 C17 1.539(3) . ?
C16 C18 1.563(3) . ?
C16 H16 0.9800 . ?
C17 H17A 0.9600 . ?
C17 H17B 0.9600 . ?
C17 H17C 0.9600 . ?
C18 C27 1.551(3) . ?
C18 H18 0.9800 . ?
C19 C20 1.516(3) . ?
C19 H19 0.9800 . ?
C20 C21 1.534(3) . ?
C20 H20A 0.9700 . ?
C20 H20B 0.9700 . ?
C21 C22 1.523(3) . ?
C21 C24 1.527(3) . ?
C22 C23 1.530(3) . ?
C22 H22 0.9800 . ?
C23 C26 1.511(3) . ?
C23 H23 0.9800 . ?
C24 H24A 0.9600 . ?
C24 H24B 0.9600 . ?
C24 H24C 0.9600 . ?
C25 H25A 0.9600 . ?
C25 H25B 0.9600 . ?
C25 H25C 0.9600 . ?
C26 H26A 0.9600 . ?
C26 H26B 0.9600 . ?
C26 H26C 0.9600 . ?
C27 C28 1.528(3) . ?
C27 C29 1.533(3) . ?
C27 H27 0.9800 . ?
C28 H28A 0.9600 . ?
C28 H28B 0.9600 . ?
C28 H28C 0.9600 . ?
C29 H29 0.9800 . ?
C30 C31 1.524(3) . ?
C30 H30 0.9800 . ?
C31 C32 1.541(3) . ?
C31 H31 0.9800 . ?
C32 C33 1.526(3) . ?
C32 H32 0.9800 . ?
C33 C34 1.514(3) . ?
C33 H33A 0.9700 . ?
C33 H33B 0.9700 . ?
C34 C39 1.512(3) . ?
C34 H34 0.9800 . ?
C35 C36 1.500(3) . ?
C36 H36A 0.9600 . ?
C36 H36B 0.9600 . ?
C36 H36C 0.9600 . ?
C37 H37A 0.9600 . ?
C37 H37B 0.9600 . ?
C37 H37C 0.9600 . ?
C38 H38A 0.9600 . ?
C38 H38B 0.9600 . ?
C38 H38C 0.9600 . ?
C39 H39A 0.9600 . ?
C39 H39B 0.9600 . ?
C39 H39C 0.9600 . ?
O1S H1S 0.84(3) . ?

loop_
_geom_hbond_atom_site_label_D
_geom_hbond_atom_site_label_H
_geom_hbond_atom_site_label_A
_geom_hbond_distance_DH
_geom_hbond_distance_HA
_geom_hbond_distance_DA
_geom_hbond_angle_DHA
_geom_hbond_site_symmetry_A
O1S H1S O8 0.84(3) 2.16(3) 2.9905(18) 172(3) 2_656
O8 H8 N1 0.82 2.11 2.894(2) 158.9 2_756
O3 H3 O1S 0.82 2.25 2.9272(17) 139.6 3_545

loop_
_geom_torsion_atom_site_label_1
_geom_torsion_atom_site_label_2
_geom_torsion_atom_site_label_3
_geom_torsion_atom_site_label_4
_geom_torsion
_geom_torsion_site_symmetry_1
_geom_torsion_site_symmetry_2
_geom_torsion_site_symmetry_3
_geom_torsion_site_symmetry_4
_geom_torsion_publ_flag
C4 O1 C1 C8 107.30(17) . . . . ?
C4 O1 C1 C2 -11.2(2) . . . . ?
C4 O1 C1 C29 -134.44(15) . . . . ?
O1 C1 C2 C3 31.92(19) . . . . ?
C8 C1 C2 C3 -84.12(19) . . . . ?
C29 C1 C2 C3 149.31(16) . . . . ?
C1 C2 C3 C9 -171.10(18) . . . . ?
C1 C2 C3 C4 -40.29(19) . . . . ?
C7 O2 C4 O1 -109.01(16) . . . . ?
C7 O2 C4 C3 139.97(15) . . . . ?
C7 O2 C4 C5 7.4(2) . . . . ?
C1 O1 C4 O2 -128.26(16) . . . . ?
C1 O1 C4 C3 -14.3(2) . . . . ?
C1 O1 C4 C5 117.88(16) . . . . ?
C9 C3 C4 O2 -82.1(2) . . . . ?
C2 C3 C4 O2 147.37(15) . . . . ?
C9 C3 C4 O1 164.34(17) . . . . ?
C2 C3 C4 O1 33.80(18) . . . . ?
C9 C3 C4 C5 40.5(3) . . . . ?
C2 C3 C4 C5 -90.1(2) . . . . ?
O2 C4 C5 C6 15.70(19) . . . . ?
O1 C4 C5 C6 130.79(15) . . . . ?
C3 C4 C5 C6 -108.00(19) . . . . ?
O2 C4 C5 C10 144.01(17) . . . . ?
O1 C4 C5 C10 -100.9(2) . . . . ?
C3 C4 C5 C10 20.3(3) . . . . ?
C10 C5 C6 O3 71.2(2) . . . . ?
C4 C5 C6 O3 -156.38(16) . . . . ?
C10 C5 C6 C7 -163.71(17) . . . . ?
C4 C5 C6 C7 -31.32(19) . . . . ?
C4 O2 C7 C11 -144.59(16) . . . . ?
C4 O2 C7 C6 -27.07(19) . . . . ?
C4 O2 C7 C12 97.88(18) . . . . ?
O3 C6 C7 O2 156.13(15) . . . . ?
C5 C6 C7 O2 35.51(18) . . . . ?
O3 C6 C7 C11 -90.7(2) . . . . ?
C5 C6 C7 C11 148.67(16) . . . . ?
O3 C6 C7 C12 37.3(2) . . . . ?
C5 C6 C7 C12 -83.36(19) . . . . ?
C15 O4 C12 C13 -116.83(18) . . . . ?
C15 O4 C12 C7 115.29(17) . . . . ?
O2 C7 C12 O4 -66.6(2) . . . . ?
C11 C7 C12 O4 177.92(16) . . . . ?
C6 C7 C12 O4 48.7(2) . . . . ?
O2 C7 C12 C13 172.04(18) . . . . ?
C11 C7 C12 C13 56.6(2) . . . . ?
C6 C7 C12 C13 -72.7(2) . . . . ?
O4 C12 C13 C14 69.3(2) . . . . ?
C7 C12 C13 C14 -167.49(19) . . . . ?
C12 O4 C15 O5 1.7(3) . . . . ?
C12 O4 C15 C16 177.92(14) . . . . ?
O5 C15 C16 C17 57.3(2) . . . . ?
O4 C15 C16 C17 -118.86(16) . . . . ?
O5 C15 C16 C18 -65.2(2) . . . . ?
O4 C15 C16 C18 118.55(16) . . . . ?
C19 O6 C18 C27 136.79(15) . . . . ?
C19 O6 C18 C16 -98.57(18) . . . . ?
C15 C16 C18 O6 138.21(16) . . . . ?
C17 C16 C18 O6 20.2(2) . . . . ?
C15 C16 C18 C27 -100.58(18) . . . . ?
C17 C16 C18 C27 141.39(17) . . . . ?
C18 O6 C19 O7 -75.36(19) . . . . ?
C18 O6 C19 C20 159.73(14) . . . . ?
C23 O7 C19 O6 -71.46(19) . . . . ?
C23 O7 C19 C20 51.0(2) . . . . ?
O6 C19 C20 C21 78.2(2) . . . . ?
O7 C19 C20 C21 -46.2(2) . . . . ?
C25 O9 C21 C22 -177.48(17) . . . . ?
C25 O9 C21 C24 62.7(2) . . . . ?
C25 O9 C21 C20 -61.3(2) . . . . ?
C19 C20 C21 O9 -65.1(2) . . . . ?
C19 C20 C21 C22 49.1(2) . . . . ?
C19 C20 C21 C24 170.40(18) . . . . ?
O9 C21 C22 O8 -61.90(18) . . . . ?
C24 C21 C22 O8 57.5(2) . . . . ?
C20 C21 C22 O8 177.81(15) . . . . ?
O9 C21 C22 C23 63.54(18) . . . . ?
C24 C21 C22 C23 -177.07(16) . . . . ?
C20 C21 C22 C23 -56.7(2) . . . . ?
C19 O7 C23 C26 178.78(15) . . . . ?
C19 O7 C23 C22 -59.28(19) . . . . ?
O8 C22 C23 O7 -171.92(15) . . . . ?
C21 C22 C23 O7 62.5(2) . . . . ?
O8 C22 C23 C26 -54.6(2) . . . . ?
C21 C22 C23 C26 179.80(17) . . . . ?
O6 C18 C27 C28 30.0(2) . . . . ?
C16 C18 C27 C28 -93.35(19) . . . . ?
O6 C18 C27 C29 -95.11(17) . . . . ?
C16 C18 C27 C29 141.57(16) . . . . ?
C30 O10 C29 C27 -132.08(16) . . . . ?
C30 O10 C29 C1 101.86(17) . . . . ?
C28 C27 C29 O10 37.5(2) . . . . ?
C18 C27 C29 O10 161.90(14) . . . . ?
C28 C27 C29 C1 162.65(16) . . . . ?
C18 C27 C29 C1 -72.95(19) . . . . ?
O1 C1 C29 O10 126.79(15) . . . . ?
C8 C1 C29 O10 -115.96(17) . . . . ?
C2 C1 C29 O10 11.6(2) . . . . ?
O1 C1 C29 C27 1.9(2) . . . . ?
C8 C1 C29 C27 119.19(17) . . . . ?
C2 C1 C29 C27 -113.23(18) . . . . ?
C29 O10 C30 O11 -67.70(18) . . . . ?
C29 O10 C30 C31 171.63(14) . . . . ?
C34 O11 C30 O10 177.96(15) . . . . ?
C34 O11 C30 C31 -62.10(19) . . . . ?
C35 O12 C31 C30 108.66(18) . . . . ?
C35 O12 C31 C32 -132.53(17) . . . . ?
O10 C30 C31 O12 -66.86(18) . . . . ?
O11 C30 C31 O12 173.93(14) . . . . ?
O10 C30 C31 C32 175.66(15) . . . . ?
O11 C30 C31 C32 56.44(19) . . . . ?
C37 N1 C32 C33 150.81(17) . . . . ?
C38 N1 C32 C33 -79.6(2) . . . . ?
C37 N1 C32 C31 -83.7(2) . . . . ?
C38 N1 C32 C31 45.8(2) . . . . ?
O12 C31 C32 N1 64.7(2) . . . . ?
C30 C31 C32 N1 -178.88(15) . . . . ?
O12 C31 C32 C33 -168.53(14) . . . . ?
C30 C31 C32 C33 -52.1(2) . . . . ?
N1 C32 C33 C34 -176.50(16) . . . . ?
C31 C32 C33 C34 53.6(2) . . . . ?
C30 O11 C34 C33 62.4(2) . . . . ?
C30 O11 C34 C39 -174.66(16) . . . . ?
C32 C33 C34 O11 -58.1(2) . . . . ?
C32 C33 C34 C39 -177.07(17) . . . . ?
C31 O12 C35 O13 4.8(3) . . . . ?
C31 O12 C35 C36 -176.15(17) . . . . ?

loop_
_cod_related_entry_id
_cod_related_entry_database
_cod_related_entry_code
1 ChemSpider 30653350
